data_2311913
loop_
_publ_author_name
'Oburn, Shalisa M.'
'Bosch, Eric'

_publ_section_title
;
 Unexpected beauty and diversity in the structures of three homologous
 4,5-dialkoxy-1-ethynyl-2-nitrobenzenes: the subtle interplay between
 intermolecular C-H...O hydrogen bonds and alkyl chain length.
;
_journal_issue 'Pt 10'
_journal_name_full 'Acta crystallographica. Section C, Structural chemistry'
_journal_page_first 814
_journal_page_last 819
_journal_paper_doi 10.1107/S2053229617012761
_journal_volume 73
_journal_year 2017
_chemical_formula_moiety 'C18 H25 N O4'
_chemical_formula_sum 'C18 H25 N O4'
_chemical_formula_weight 319.39
_chemical_name_common
;
1-ethynyl-2-nitro-4,5-bis-pentoxybenzene
;
_space_group_crystal_system triclinic
_space_group_IT_number 2
_space_group_name_Hall '-P 1'
_space_group_name_H-M_alt 'P -1'
_atom_sites_solution_hydrogens mixed
_audit_creation_method SHELXL-2016/6
_cell_angle_alpha 94.003(12)
_cell_angle_beta 90.758(12)
_cell_angle_gamma 93.435(11)
_cell_formula_units_Z 2
_cell_length_a 4.570(4)
_cell_length_b 9.415(8)
_cell_length_c 20.968(18)
_cell_measurement_reflns_used 852
_cell_measurement_temperature 100(2)
_cell_measurement_theta_max 25.55
_cell_measurement_theta_min 2.32
_cell_volume 898.2(13)
_computing_cell_refinement 'Bruker SMART'
_computing_data_collection 'Bruker SMART'
_computing_data_reduction 'Bruker SAINT'
_computing_molecular_graphics 'XSeed (Barbour, 2001)'
_computing_publication_material 'XSeed (Barbour, 2001)'
_computing_structure_refinement 'SHELXL-2017/1 (Sheldrick, 2015a)'
_computing_structure_solution 'SHELXT 2014/5 (Sheldrick, 2015)'
_diffrn_ambient_temperature 100(2)
_diffrn_detector_area_resol_mean 8.3660
_diffrn_measured_fraction_theta_full 0.986
_diffrn_measured_fraction_theta_max 0.986
_diffrn_measurement_device_type 'Bruker APEXII CCD area-detector'
_diffrn_measurement_method '\f and \w'
_diffrn_radiation_monochromator graphite
_diffrn_radiation_source 'fine-focus sealed tube'
_diffrn_radiation_type MoK\a
_diffrn_radiation_wavelength 0.71073
_diffrn_reflns_av_R_equivalents 0.0548
_diffrn_reflns_limit_h_max 5
_diffrn_reflns_limit_h_min -5
_diffrn_reflns_limit_k_max 10
_diffrn_reflns_limit_k_min -10
_diffrn_reflns_limit_l_max 23
_diffrn_reflns_limit_l_min -24
_diffrn_reflns_number 5380
_diffrn_reflns_theta_full 24.403
_diffrn_reflns_theta_max 24.403
_diffrn_reflns_theta_min 1.948
_exptl_absorpt_coefficient_mu 0.083
_exptl_absorpt_correction_T_max 0.7455
_exptl_absorpt_correction_T_min 0.3820
_exptl_absorpt_correction_type multi-scan
_exptl_absorpt_process_details '(SADABS Version 2014; Bruker AXS)'
_exptl_crystal_colour colourless
_exptl_crystal_density_diffrn 1.181
_exptl_crystal_description square
_exptl_crystal_F_000 344
_exptl_crystal_size_max 0.459
_exptl_crystal_size_mid 0.141
_exptl_crystal_size_min 0.135
_refine_diff_density_max 0.362
_refine_diff_density_min -0.319
_refine_ls_extinction_method none
_refine_ls_goodness_of_fit_ref 1.030
_refine_ls_hydrogen_treatment mixed
_refine_ls_matrix_type full
_refine_ls_number_parameters 216
_refine_ls_number_reflns 2914
_refine_ls_number_restraints 2
_refine_ls_restrained_S_all 1.030
_refine_ls_R_factor_all 0.1465
_refine_ls_R_factor_gt 0.0852
_refine_ls_shift/su_max 0.000
_refine_ls_shift/su_mean 0.000
_refine_ls_structure_factor_coef Fsqd
_refine_ls_weighting_details 'w = 1/[\s^2^(Fo^2^)+(0.1254P)^2^+0.8636P] where P=(Fo^2^+2Fc^2^)/3'
_refine_ls_weighting_scheme calc
_refine_ls_wR_factor_gt 0.2308
_refine_ls_wR_factor_ref 0.2621
_reflns_number_gt 1604
_reflns_number_total 2914
_reflns_threshold_expression I>2\s(I)
_cod_data_source_file fn3243sup1.cif
_cod_data_source_block 3
_cod_original_cell_volume 898.2(14)
_cod_database_code 2311913
_shelx_space_group_comment
;
The symmetry employed for this shelxl refinement is uniquely defined
by the following loop, which should always be used as a source of
symmetry information in preference to the above space-group names.
They are only intended as comments.
;
_shelx_estimated_absorpt_t_min 0.963
_shelx_estimated_absorpt_t_max 0.989

loop_
_space_group_symop_operation_xyz
'x, y, z'
'-x, -y, -z'

loop_
_atom_site_type_symbol
_atom_site_label
_atom_site_fract_x
_atom_site_fract_y
_atom_site_fract_z
_atom_site_U_iso_or_equiv
_atom_site_adp_type
_atom_site_calc_flag
_atom_site_occupancy
O O1 0.5970(9) 0.2146(5) 0.48201(18) 0.0588(11) Uani d 1
N N1 0.4403(9) 0.2986(5) 0.5092(2) 0.0370(10) Uani d 1
C C1 0.6541(10) 0.2513(5) 0.6159(2) 0.0315(12) Uani d 1
O O2 0.2526(9) 0.3609(5) 0.48100(18) 0.0590(12) Uani d 1
C C2 0.4709(10) 0.3307(5) 0.5786(2) 0.0295(11) Uani d 1
O O3 0.1873(6) 0.5814(3) 0.70199(15) 0.0326(8) Uani d 1
C C3 0.3139(10) 0.4410(5) 0.6053(2) 0.0298(11) Uani d 1
O O4 0.5189(7) 0.4440(3) 0.77303(15) 0.0345(9) Uani d 1
C C4 0.3319(9) 0.4762(5) 0.6707(2) 0.0266(11) Uani d 1
C C5 0.5148(9) 0.4001(5) 0.7095(2) 0.0290(11) Uani d 1
C C6 0.6704(10) 0.2917(5) 0.6818(2) 0.0310(11) Uani d 1
H H6 0.793656 0.242129 0.708311 0.037 Uiso calc 1
C C7 0.8201(11) 0.1340(5) 0.5926(2) 0.0363(12) Uani d 1
C C8 0.9653(13) 0.0361(6) 0.5791(3) 0.0473(14) Uani d 1
C C9 0.0258(10) 0.6727(5) 0.6633(2) 0.0330(12) Uani d 1
H H9A -0.122640 0.615029 0.636202 0.040 Uiso calc 1
H H9B 0.160789 0.724363 0.635096 0.040 Uiso calc 1
C C10 -0.1205(10) 0.7763(5) 0.7078(2) 0.0345(12) Uani d 1
H H10A -0.249033 0.721845 0.736309 0.041 Uiso calc 1
H H10B -0.247428 0.833281 0.682280 0.041 Uiso calc 1
C C11 0.0872(10) 0.8788(5) 0.7493(2) 0.0379(13) Uani d 1
H H11A 0.224340 0.822607 0.772683 0.045 Uiso calc 1
H H11B 0.204592 0.939463 0.721230 0.045 Uiso calc 1
C C12 -0.0696(10) 0.9732(5) 0.7969(3) 0.0406(13) Uani d 1
H H12A -0.184891 0.912351 0.825290 0.049 Uiso calc 1
H H12B -0.208957 1.028117 0.773504 0.049 Uiso calc 1
C C13 0.1374(13) 1.0785(6) 0.8384(3) 0.0603(17) Uani d 1
H H13A 0.275222 1.025110 0.862082 0.090 Uiso calc 1
H H13B 0.021880 1.135181 0.868596 0.090 Uiso calc 1
H H13C 0.246599 1.141996 0.810842 0.090 Uiso calc 1
C C14 0.7373(11) 0.3898(5) 0.8135(2) 0.0354(12) Uani d 1
H H14A 0.936232 0.418935 0.799172 0.043 Uiso calc 1
H H14B 0.716549 0.284282 0.811463 0.043 Uiso calc 1
C C15 0.6920(12) 0.4506(5) 0.8810(2) 0.0420(13) Uani d 1
H H15A 0.828665 0.407640 0.910064 0.050 Uiso calc 1
H H15B 0.489858 0.422903 0.893716 0.050 Uiso calc 1
C C16 0.7393(14) 0.6118(6) 0.8896(3) 0.0523(16) Uani d 1
H H16A 0.606104 0.655330 0.859921 0.063 Uiso calc 1
H H16B 0.943233 0.639925 0.878241 0.063 Uiso calc 1
C C17 0.6833(16) 0.6703(6) 0.9585(3) 0.0654(18) Uani d 1
H H17A 0.479985 0.640869 0.969787 0.078 Uiso calc 1
H H17B 0.817275 0.626639 0.987940 0.078 Uiso calc 1
C C18 0.726(2) 0.8298(8) 0.9686(3) 0.111(3) Uani d 1
H H18A 0.928128 0.859964 0.958565 0.167 Uiso calc 1
H H18B 0.687568 0.859377 1.013337 0.167 Uiso calc 1
H H18C 0.590164 0.874182 0.940628 0.167 Uiso calc 1
H H3 0.187(15) 0.483(8) 0.578(3) 0.133 Uiso d 1
H H8 1.065(17) -0.045(6) 0.564(4) 0.133 Uiso d 1

loop_
_atom_site_aniso_label
_atom_site_aniso_U_11
_atom_site_aniso_U_22
_atom_site_aniso_U_33
_atom_site_aniso_U_12
_atom_site_aniso_U_13
_atom_site_aniso_U_23
O1 0.069(3) 0.063(3) 0.044(2) 0.018(2) 0.000(2) -0.006(2)
N1 0.035(2) 0.031(2) 0.043(3) -0.010(2) -0.003(2) 0.003(2)
C1 0.028(3) 0.029(3) 0.036(3) -0.012(2) 0.003(2) 0.002(2)
O2 0.068(3) 0.067(3) 0.041(2) 0.005(2) -0.013(2) 0.002(2)
C2 0.028(3) 0.026(3) 0.033(3) -0.013(2) -0.002(2) 0.003(2)
O3 0.0285(18) 0.0289(18) 0.040(2) -0.0013(14) -0.0064(14) 0.0051(15)
C3 0.024(2) 0.026(3) 0.038(3) -0.011(2) -0.004(2) 0.006(2)
O4 0.0329(18) 0.037(2) 0.0327(19) -0.0043(15) -0.0057(14) 0.0033(15)
C4 0.022(2) 0.020(2) 0.037(3) -0.0078(19) 0.002(2) 0.005(2)
C5 0.023(2) 0.027(3) 0.036(3) -0.011(2) -0.002(2) 0.005(2)
C6 0.025(3) 0.027(3) 0.040(3) -0.007(2) -0.004(2) 0.006(2)
C7 0.037(3) 0.029(3) 0.041(3) -0.010(2) 0.001(2) 0.001(2)
C8 0.061(4) 0.039(3) 0.041(3) -0.003(3) 0.002(3) 0.001(3)
C9 0.023(2) 0.032(3) 0.044(3) 0.003(2) -0.003(2) 0.007(2)
C10 0.025(3) 0.029(3) 0.050(3) -0.003(2) -0.002(2) 0.012(2)
C11 0.030(3) 0.030(3) 0.054(3) -0.002(2) 0.000(2) 0.007(2)
C12 0.032(3) 0.030(3) 0.060(3) -0.001(2) -0.002(2) 0.009(2)
C13 0.053(4) 0.045(4) 0.080(4) 0.001(3) -0.010(3) -0.010(3)
C14 0.037(3) 0.032(3) 0.037(3) -0.005(2) -0.007(2) 0.008(2)
C15 0.048(3) 0.042(3) 0.035(3) -0.009(2) -0.005(2) 0.007(2)
C16 0.069(4) 0.042(3) 0.044(3) -0.014(3) -0.007(3) 0.001(3)
C17 0.096(5) 0.052(4) 0.047(4) 0.002(4) -0.008(3) -0.005(3)
C18 0.210(11) 0.063(5) 0.057(5) 0.001(6) -0.002(5) -0.013(4)

loop_
_atom_type_symbol
_atom_type_description
_atom_type_scat_dispersion_real
_atom_type_scat_dispersion_imag
_atom_type_scat_source
C C 0.0033 0.0016 'International Tables Vol C Tables 4.2.6.8 and 6.1.1.4'
H H 0.0000 0.0000 'International Tables Vol C Tables 4.2.6.8 and 6.1.1.4'
N N 0.0061 0.0033 'International Tables Vol C Tables 4.2.6.8 and 6.1.1.4'
O O 0.0106 0.0060 'International Tables Vol C Tables 4.2.6.8 and 6.1.1.4'

loop_
_geom_angle_atom_site_label_1
_geom_angle_atom_site_label_2
_geom_angle_atom_site_label_3
_geom_angle
O1 N1 O2 123.0(4)
O1 N1 C2 120.1(4)
O2 N1 C2 116.9(4)
C6 C1 C2 116.1(4)
C6 C1 C7 117.8(5)
C2 C1 C7 126.1(4)
C3 C2 C1 122.2(4)
C3 C2 N1 117.1(4)
C1 C2 N1 120.7(4)
C4 O3 C9 117.2(4)
C2 C3 C4 120.0(4)
C2 C3 H3 117(5)
C4 C3 H3 123(5)
C5 O4 C14 117.8(4)
O3 C4 C3 125.0(4)
O3 C4 C5 115.5(4)
C3 C4 C5 119.4(4)
O4 C5 C6 125.7(4)
O4 C5 C4 114.8(4)
C6 C5 C4 119.5(4)
C5 C6 C1 122.7(5)
C5 C6 H6 118.7
C1 C6 H6 118.7
C8 C7 C1 173.9(6)
C7 C8 H8 173(5)
O3 C9 C10 107.5(4)
O3 C9 H9A 110.2
C10 C9 H9A 110.2
O3 C9 H9B 110.2
C10 C9 H9B 110.2
H9A C9 H9B 108.5
C9 C10 C11 115.2(4)
C9 C10 H10A 108.5
C11 C10 H10A 108.5
C9 C10 H10B 108.5
C11 C10 H10B 108.5
H10A C10 H10B 107.5
C12 C11 C10 113.3(4)
C12 C11 H11A 108.9
C10 C11 H11A 108.9
C12 C11 H11B 108.9
C10 C11 H11B 108.9
H11A C11 H11B 107.7
C11 C12 C13 113.8(4)
C11 C12 H12A 108.8
C13 C12 H12A 108.8
C11 C12 H12B 108.8
C13 C12 H12B 108.8
H12A C12 H12B 107.7
C12 C13 H13A 109.5
C12 C13 H13B 109.5
H13A C13 H13B 109.5
C12 C13 H13C 109.5
H13A C13 H13C 109.5
H13B C13 H13C 109.5
O4 C14 C15 107.7(4)
O4 C14 H14A 110.2
C15 C14 H14A 110.2
O4 C14 H14B 110.2
C15 C14 H14B 110.2
H14A C14 H14B 108.5
C14 C15 C16 113.9(4)
C14 C15 H15A 108.8
C16 C15 H15A 108.8
C14 C15 H15B 108.8
C16 C15 H15B 108.8
H15A C15 H15B 107.7
C15 C16 C17 112.4(5)
C15 C16 H16A 109.1
C17 C16 H16A 109.1
C15 C16 H16B 109.1
C17 C16 H16B 109.1
H16A C16 H16B 107.8
C18 C17 C16 113.9(6)
C18 C17 H17A 108.8
C16 C17 H17A 108.8
C18 C17 H17B 108.8
C16 C17 H17B 108.8
H17A C17 H17B 107.7
C17 C18 H18A 109.5
C17 C18 H18B 109.5
H18A C18 H18B 109.5
C17 C18 H18C 109.5
H18A C18 H18C 109.5
H18B C18 H18C 109.5

loop_
_geom_bond_atom_site_label_1
_geom_bond_atom_site_label_2
_geom_bond_distance
O1 N1 1.215(5)
N1 O2 1.234(5)
N1 C2 1.469(6)
C1 C6 1.408(6)
C1 C2 1.418(7)
C1 C7 1.438(7)
C2 C3 1.388(7)
O3 C4 1.359(5)
O3 C9 1.449(5)
C3 C4 1.388(7)
C3 H3 0.93(2)
O4 C5 1.366(5)
O4 C14 1.440(6)
C4 C5 1.417(6)
C5 C6 1.379(6)
C6 H6 0.9500
C7 C8 1.188(7)
C8 H8 0.95(2)
C9 C10 1.496(6)
C9 H9A 0.9900
C9 H9B 0.9900
C10 C11 1.529(6)
C10 H10A 0.9900
C10 H10B 0.9900
C11 C12 1.507(7)
C11 H11A 0.9900
C11 H11B 0.9900
C12 C13 1.542(7)
C12 H12A 0.9900
C12 H12B 0.9900
C13 H13A 0.9800
C13 H13B 0.9800
C13 H13C 0.9800
C14 C15 1.511(7)
C14 H14A 0.9900
C14 H14B 0.9900
C15 C16 1.518(7)
C15 H15A 0.9900
C15 H15B 0.9900
C16 C17 1.540(8)
C16 H16A 0.9900
C16 H16B 0.9900
C17 C18 1.503(9)
C17 H17A 0.9900
C17 H17B 0.9900
C18 H18A 0.9800
C18 H18B 0.9800
C18 H18C 0.9800

loop_
_geom_hbond_atom_site_label_D
_geom_hbond_atom_site_label_H
_geom_hbond_atom_site_label_A
_geom_hbond_site_symmetry_A
_geom_hbond_distance_DH
_geom_hbond_distance_HA
_geom_hbond_distance_DA
_geom_hbond_angle_DHA
_geom_hbond_publ_flag
C3 H3 O2 2_566 0.93(2) 2.88(3) 3.793(7) 167(7) yes
C9 H9A O2 2_566 0.99 2.55 3.254(7) 128.0 yes
C8 H8 O1 2_756 0.95(2) 2.45(3) 3.381(8) 167(8) yes

loop_
_geom_torsion_atom_site_label_1
_geom_torsion_atom_site_label_2
_geom_torsion_atom_site_label_3
_geom_torsion_atom_site_label_4
_geom_torsion
C1 C2 N1 O1 -8.4(6)
C3 C2 N1 O2 -8.0(6)
